data_7236419
loop_
_publ_author_name
'Li, Ziyin'
'Zhang, Zhangjing'
'Ye, Yingxiang'
'Cai, Kaicong'
'Du, Fenfen'
'Zeng, Heng'
'Tao, Jin'
'Lin, Quanjie'
'Zheng, Ying'
'Xiang, Shengchang'

_publ_section_title
;
 Rationally tuning host--guest interactions to free hydroxide ions within
 intertrimerically cuprophilic metal--organic frameworks for high
 OH&#x2212; conductivity
;
_journal_issue 17
_journal_name_full 'Journal of Materials Chemistry A'
_journal_page_first 7816
_journal_paper_doi 10.1039/C6TA11242K
_journal_volume 5
_journal_year 2017
_chemical_formula_moiety 'C36 H24 Cu3 N9 O6, C2.02 H0.86 N0.58, 0.29(H O)'
_chemical_formula_sum 'C38.02 H25.15 Cu3 N9.58 O6.29'
_chemical_formula_weight 907.35
_space_group_crystal_system tetragonal
_space_group_IT_number 82
_space_group_name_Hall 'I -4'
_space_group_name_H-M_alt 'I -4'
_atom_sites_solution_hydrogens mixed
_atom_sites_solution_primary direct
_audit_creation_date 2016-07-06
_audit_creation_method
;
Olex2 1.2
(compiled 2016.02.19 svn.r3266 for OlexSys, GUI svn.r5155)
;
_audit_update_record
;
2016-11-12 deposited with the CCDC.
2017-02-28 downloaded from the CCDC.
;
_cell_angle_alpha 90
_cell_angle_beta 90
_cell_angle_gamma 90
_cell_formula_units_Z 8
_cell_length_a 17.3245(3)
_cell_length_b 17.3245(3)
_cell_length_c 33.9396(6)
_cell_measurement_reflns_used 3208
_cell_measurement_temperature 100(2)
_cell_measurement_theta_max 55.5170
_cell_measurement_theta_min 4.4440
_cell_volume 10186.6(3)
_computing_molecular_graphics 'Olex2 (Dolomanov et al., 2009)'
_computing_publication_material 'Olex2 (Dolomanov et al., 2009)'
_computing_structure_refinement 'ShelXL (Sheldrick, 2015)'
_computing_structure_solution 'SIR2004 (Burla et al., 2007)'
_diffrn_ambient_temperature 100(2)
_diffrn_measured_fraction_theta_full 0.998
_diffrn_measured_fraction_theta_max 0.977
_diffrn_measurement_device_type 'SuperNova, Dual, Cu at zero, Atlas'
_diffrn_measurement_method '\w scans'
_diffrn_radiation_type CuK\a
_diffrn_radiation_wavelength 1.54184
_diffrn_reflns_av_R_equivalents 0.0400
_diffrn_reflns_av_unetI/netI 0.0674
_diffrn_reflns_Laue_measured_fraction_full 0.998
_diffrn_reflns_Laue_measured_fraction_max 0.977
_diffrn_reflns_limit_h_max 21
_diffrn_reflns_limit_h_min -14
_diffrn_reflns_limit_k_max 14
_diffrn_reflns_limit_k_min -20
_diffrn_reflns_limit_l_max 40
_diffrn_reflns_limit_l_min -41
_diffrn_reflns_number 14071
_diffrn_reflns_point_group_measured_fraction_full 0.850
_diffrn_reflns_point_group_measured_fraction_max 0.813
_diffrn_reflns_theta_full 67.684
_diffrn_reflns_theta_max 74.065
_diffrn_reflns_theta_min 3.608
_exptl_absorpt_coefficient_mu 1.839
_exptl_absorpt_correction_T_max 1.00000
_exptl_absorpt_correction_T_min 0.45889
_exptl_absorpt_correction_type multi-scan
_exptl_crystal_colour red
_exptl_crystal_density_diffrn 1.183
_exptl_crystal_description polyhedron
_exptl_crystal_F_000 3661
_exptl_crystal_size_max 0.07
_exptl_crystal_size_mid 0.04
_exptl_crystal_size_min 0.04
_refine_diff_density_max 0.910
_refine_diff_density_min -0.371
_refine_diff_density_rms 0.125
_refine_ls_abs_structure_details
;
 Flack x determined using 2120 quotients [(I+)-(I-)]/[(I+)+(I-)]
 (Parsons and Flack (2004), Acta Cryst. A60, s61).
;
_refine_ls_abs_structure_Flack 0.03(3)
_refine_ls_extinction_method none
_refine_ls_goodness_of_fit_ref 1.033
_refine_ls_hydrogen_treatment constr
_refine_ls_matrix_type full
_refine_ls_number_parameters 548
_refine_ls_number_reflns 8425
_refine_ls_number_restraints 87
_refine_ls_restrained_S_all 1.039
_refine_ls_R_factor_all 0.0844
_refine_ls_R_factor_gt 0.0611
_refine_ls_shift/su_max 0.000
_refine_ls_shift/su_mean 0.000
_refine_ls_structure_factor_coef Fsqd
_refine_ls_weighting_details
;
 w=1/[\s^2^(Fo^2^)+(0.1125P)^2^]
 where P=(Fo^2^+2Fc^2^)/3
;
_refine_ls_weighting_scheme calc
_refine_ls_wR_factor_gt 0.1618
_refine_ls_wR_factor_ref 0.1790
_reflns_Friedel_coverage 0.632
_reflns_Friedel_fraction_full 0.696
_reflns_Friedel_fraction_max 0.642
_reflns_number_gt 6277
_reflns_number_total 8425
_reflns_threshold_expression 'I > 2\s(I)'
_cod_data_source_file c6ta11242k2.cif
_cod_data_source_block VOH
_cod_database_code 7236419
_shelxl_version_number 2013-2
_shelx_space_group_comment
;
The symmetry employed for this shelxl refinement is uniquely defined
by the following loop, which should always be used as a source of
symmetry information in preference to the above space-group names.
They are only intended as comments.
;
_olex2_refinement_description
;
1. Fixed Uiso
 At 1.2 times of:
  All C(H) groups, All O(H) groups
 At 1.5 times of:
  All C(H,H,H) groups
2. Restrained distances
 C40-N11
 1.3 with sigma of 0.02
 C40-N11
 1.3 with sigma of 0.02
 N11-C40
 1.4 with sigma of 0.02
 C40-C37
 2.1 with sigma of 0.02
 C40-C41
 1.4 with sigma of 0.02
 C41-N11
 2.6 with sigma of 0.02
 N10-C39
 2 with sigma of 0.02
 C37-C39
 2 with sigma of 0.02
 C37-C39
 2.2 with sigma of 0.02
 C38-C37
 2.1 with sigma of 0.02
 N10_$1-N10
 1.5 with sigma of 0.02
 C37-C38
 2.2 with sigma of 0.02
3. Rigid bond restraints
 C41, C40, N11, C37, C39, C38, N10
 with sigma for 1-2 distances of 0.01 and sigma for 1-3 distances of 0.01
4. Uiso/Uaniso restraints and constraints
C41 \\sim C40 \\sim N10 \\sim C37 \\sim N11 \\sim C39 \\sim C38: within 1.7A
with sigma of 0.04 and sigma for terminal atoms of 0.08
Uanis(C41) \\sim Ueq: with sigma of 0.01 and sigma for terminal atoms of 0.02
Uanis(C41) \\sim Ueq: with sigma of 0.01 and sigma for terminal atoms of 0.02
Uanis(C41) \\sim Ueq, Uanis(C40) \\sim Ueq, Uanis(N10) \\sim Ueq: with sigma of
0.001 and sigma for terminal atoms of 0.002
5. Others
 Fixed Sof: C38(0.28829) H38(0.28829) N10(0.28829) C37(0.28829) H37(0.28829)
 N11(0.28829) C39(0.28829) H39(0.28829) C40(0.57658) C41(0.57658) O7(0.28829)
 H7(0.28829)
6.a :
 C38(N10,C37,N11,C39,C40,C41,O7,H7)
6.b Aromatic/amide H refined with riding coordinates:
 C12(H12), C13(H13), C8(H8), C34(H34), C17(H17), C30(H30), C38(H38), C37(H37),
 C39(H39)
6.c Idealised Me refined as rotating group:
 C22(H22A,H22B,H22C), C1(H1A,H1B,H1C), C27(H27A,H27B,H27C), C5(H5A,H5B,H5C),
 C23(H23A,H23B,H23C), C36(H36A,H36B,H36C)
;
_olex2_submission_special_instructions 'No special instructions were received'

loop_
_space_group_symop_operation_xyz
'x, y, z'
'y, -x, -z'
'-x, -y, z'
'-y, x, -z'
'x+1/2, y+1/2, z+1/2'
'y+1/2, -x+1/2, -z+1/2'
'-x+1/2, -y+1/2, z+1/2'
'-y+1/2, x+1/2, -z+1/2'

loop_
_atom_site_label
_atom_site_type_symbol
_atom_site_fract_x
_atom_site_fract_y
_atom_site_fract_z
_atom_site_U_iso_or_equiv
_atom_site_adp_type
_atom_site_occupancy
_atom_site_site_symmetry_order
_atom_site_calc_flag
_atom_site_refinement_flags_posn
_atom_site_refinement_flags_adp
_atom_site_refinement_flags_occupancy
Cu2 Cu 0.08513(9) 0.50757(7) 0.61521(3) 0.0402(3) Uani 1 1 d . . .
Cu3 Cu 0.15839(9) 0.36418(7) 0.56711(4) 0.0539(4) Uani 1 1 d . . .
Cu1 Cu 0.08297(11) 0.51218(7) 0.52200(3) 0.0507(4) Uani 1 1 d . . .
N3 N 0.1269(5) 0.4245(5) 0.64167(18) 0.0441(18) Uani 1 1 d . . .
N4 N 0.1604(6) 0.3645(5) 0.6223(2) 0.057(2) Uani 1 1 d . . .
N6 N 0.1291(6) 0.4333(5) 0.4934(2) 0.054(2) Uani 1 1 d . . .
N1 N 0.0507(6) 0.5985(4) 0.54945(19) 0.0473(19) Uani 1 1 d . . .
N2 N 0.0547(5) 0.5972(4) 0.59042(19) 0.0442(18) Uani 1 1 d . . .
N5 N 0.1623(6) 0.3722(5) 0.5124(2) 0.051(2) Uani 1 1 d . . .
N8 N 0.2957(6) 0.1709(5) 0.9107(2) 0.053(2) Uani 1 1 d . . .
O1 O 0.0708(5) 0.2812(5) 0.73421(19) 0.0609(19) Uani 1 1 d . . .
O5 O -0.1083(5) 0.7849(3) 0.5662(4) 0.086(3) Uani 1 1 d . . .
N9 N 0.0222(5) 0.7986(3) 0.5723(2) 0.0477(17) Uani 1 1 d . . .
O6 O 0.1505(4) 0.8128(4) 0.5824(3) 0.070(2) Uani 1 1 d . . .
O4 O 0.4214(5) 0.1889(6) 0.8963(2) 0.074(2) Uani 1 1 d . . .
O3 O 0.1687(6) 0.1550(6) 0.9251(2) 0.080(3) Uani 1 1 d . . .
C24 C 0.0364(7) 0.6714(5) 0.5378(3) 0.048(2) Uani 1 1 d . . .
C32 C 0.0045(6) 0.9592(4) 0.5720(3) 0.047(2) Uani 1 1 d . . .
C2 C 0.1355(6) 0.4119(6) 0.6806(2) 0.045(2) Uani 1 1 d . . .
N7 N 0.1956(6) 0.3112(6) 0.7228(2) 0.063(3) Uani 1 1 d . . .
O2 O 0.3223(6) 0.3438(10) 0.7121(3) 0.132(6) Uani 1 1 d . . .
C35 C 0.1418(8) 0.4267(6) 0.4548(2) 0.061(3) Uani 1 1 d . . .
C28 C 0.0892(6) 0.8428(4) 0.5766(3) 0.048(2) Uani 1 1 d . . .
C4 C 0.1921(8) 0.3160(7) 0.6487(3) 0.065(3) Uani 1 1 d . . .
C29 C -0.0534(6) 0.8268(4) 0.5700(4) 0.056(2) Uani 1 1 d . . .
C7 C 0.2741(8) 0.3171(10) 0.7338(3) 0.081(4) Uani 1 1 d . . .
C22 C 0.2384(9) 0.2552(6) 0.4966(3) 0.067(3) Uani 1 1 d . . .
H22A H 0.2928 0.2648 0.4940 0.100 Uiso 1 1 calc GR . .
H22B H 0.2239 0.2132 0.4797 0.100 Uiso 1 1 calc GR . .
H22C H 0.2268 0.2422 0.5234 0.100 Uiso 1 1 calc GR . .
C1 C 0.1040(6) 0.4644(6) 0.7105(2) 0.051(2) Uani 1 1 d . . .
H1A H 0.0942 0.5139 0.6989 0.076 Uiso 1 1 calc GR . .
H1B H 0.1405 0.4700 0.7316 0.076 Uiso 1 1 calc GR . .
H1C H 0.0566 0.4436 0.7207 0.076 Uiso 1 1 calc GR . .
C21 C 0.1943(7) 0.3264(5) 0.4850(3) 0.048(2) Uani 1 1 d . . .
C25 C 0.0321(6) 0.7167(4) 0.5713(3) 0.0455(19) Uani 1 1 d . . .
C33 C 0.0804(6) 0.9285(4) 0.5737(3) 0.051(2) Uani 1 1 d . . .
C20 C 0.3169(7) 0.1412(6) 0.9490(2) 0.049(2) Uani 1 1 d . . .
C15 C 0.2551(6) 0.2302(7) 0.8362(3) 0.055(2) Uani 1 1 d . . .
C9 C 0.2936(7) 0.2855(9) 0.7740(3) 0.071(4) Uani 1 1 d . . .
C19 C 0.2178(7) 0.1752(7) 0.9019(3) 0.059(3) Uani 1 1 d . . .
C27 C 0.0460(8) 0.6875(6) 0.6469(3) 0.055(3) Uani 1 1 d . . .
H27A H -0.0056 0.6967 0.6560 0.083 Uiso 1 1 calc GR . .
H27B H 0.0768 0.7328 0.6513 0.083 Uiso 1 1 calc GR . .
H27C H 0.0678 0.6449 0.6611 0.083 Uiso 1 1 calc GR . .
C31 C -0.0625(6) 0.9128(4) 0.5715(3) 0.055(2) Uani 1 1 d . . .
C12 C 0.0998(7) 0.2342(8) 0.8124(3) 0.061(3) Uani 1 1 d . . .
H12 H 0.0484 0.2350 0.8046 0.074 Uiso 1 1 calc R . .
C13 C 0.1194(7) 0.2081(8) 0.8505(3) 0.067(3) Uani 1 1 d . . .
H13 H 0.0809 0.1933 0.8680 0.080 Uiso 1 1 calc R . .
C14 C 0.1968(7) 0.2044(7) 0.8619(3) 0.057(3) Uani 1 1 d . . .
C26 C 0.0446(6) 0.6691(5) 0.6039(3) 0.046(2) Uani 1 1 d . . .
C18 C 0.3544(7) 0.1945(8) 0.8865(3) 0.064(3) Uani 1 1 d . . .
C16 C 0.3331(7) 0.2298(9) 0.8476(3) 0.069(3) Uani 1 1 d . . .
C8 C 0.3700(9) 0.2828(13) 0.7853(5) 0.105(7) Uani 1 1 d . . .
H8 H 0.4087 0.2986 0.7681 0.126 Uiso 1 1 calc R . .
C5 C 0.2364(11) 0.2450(10) 0.6372(4) 0.108(7) Uani 1 1 d . . .
H5A H 0.2186 0.2270 0.6121 0.162 Uiso 1 1 calc GR . .
H5B H 0.2285 0.2055 0.6566 0.162 Uiso 1 1 calc GR . .
H5C H 0.2904 0.2571 0.6356 0.162 Uiso 1 1 calc GR . .
C34 C 0.1422(6) 0.9751(5) 0.5728(5) 0.075(4) Uani 1 1 d . . .
H34 H 0.1914 0.9536 0.5728 0.090 Uiso 1 1 calc R . .
C23 C 0.0276(8) 0.6939(6) 0.4963(3) 0.060(3) Uani 1 1 d . . .
H23A H 0.0538 0.6573 0.4798 0.090 Uiso 1 1 calc GR . .
H23B H 0.0494 0.7443 0.4924 0.090 Uiso 1 1 calc GR . .
H23C H -0.0262 0.6949 0.4896 0.090 Uiso 1 1 calc GR . .
C3 C 0.1753(7) 0.3444(7) 0.6854(2) 0.056(3) Uani 1 1 d . . .
C10 C 0.2348(6) 0.2573(7) 0.7980(3) 0.056(3) Uani 1 1 d . . .
C6 C 0.1357(7) 0.2838(7) 0.7466(3) 0.056(3) Uani 1 1 d . . .
C11 C 0.1562(6) 0.2585(6) 0.7869(2) 0.051(2) Uani 1 1 d . . .
C17 C 0.3887(8) 0.2559(11) 0.8235(4) 0.093(5) Uani 1 1 d . . .
H17 H 0.4398 0.2562 0.8319 0.112 Uiso 1 1 calc R . .
C30 C -0.1344(7) 0.9443(5) 0.5718(5) 0.076(4) Uani 1 1 d . . .
H30 H -0.1779 0.9128 0.5713 0.091 Uiso 1 1 calc R . .
C36 C 0.1110(10) 0.4837(7) 0.4256(3) 0.083(4) Uani 1 1 d . . .
H36A H 0.0726 0.4592 0.4095 0.125 Uiso 1 1 calc GR . .
H36B H 0.1523 0.5020 0.4093 0.125 Uiso 1 1 calc GR . .
H36C H 0.0881 0.5264 0.4394 0.125 Uiso 1 1 calc GR . .
C38 C 0.4014(14) 0.474(3) 0.8330(11) 0.147(14) Uani 0.2883 1 d D U P
H38 H 0.3844 0.4250 0.8409 0.176 Uiso 0.2883 1 calc R . P
N10 N 0.4587(10) 0.510(3) 0.8472(11) 0.182(16) Uani 0.2883 1 d DG U P
C37 C 0.4643(16) 0.574(3) 0.8291(12) 0.176(17) Uani 0.2883 1 d DG U P
H37 H 0.5012 0.6124 0.8337 0.211 Uiso 0.2883 1 calc R . P
N11 N 0.4102(17) 0.577(2) 0.8036(11) 0.197(16) Uani 0.2883 1 d DG U P
C39 C 0.3713(10) 0.515(3) 0.8060(11) 0.171(15) Uani 0.2883 1 d DG U P
H39 H 0.3285 0.5023 0.7908 0.205 Uiso 0.2883 1 calc R . P
C40 C 0.434(3) 0.621(2) 0.7735(12) 0.245(16) Uani 0.5766 1 d DG U P
C41 C 0.466(3) 0.630(2) 0.7357(12) 0.262(18) Uani 0.5766 1 d DG U P
O7 O 0.322(3) 0.508(3) 0.5064(14) 0.15(2) Uani 0.2883 1 d G . P
H7 H 0.3541 0.5209 0.4865 0.184 Uiso 0.2883 1 d G . P

loop_
_atom_site_aniso_label
_atom_site_aniso_U_11
_atom_site_aniso_U_22
_atom_site_aniso_U_33
_atom_site_aniso_U_23
_atom_site_aniso_U_13
_atom_site_aniso_U_12
Cu2 0.0709(8) 0.0316(6) 0.0182(5) 0.0030(4) 0.0027(5) 0.0163(6)
Cu3 0.0981(10) 0.0429(6) 0.0206(5) 0.0064(6) 0.0122(7) 0.0319(6)
Cu1 0.1015(12) 0.0306(6) 0.0199(5) 0.0011(4) 0.0068(6) 0.0223(7)
N3 0.070(5) 0.047(4) 0.015(3) 0.005(3) 0.002(3) 0.014(4)
N4 0.093(6) 0.051(4) 0.027(3) 0.009(3) 0.013(4) 0.043(5)
N6 0.106(7) 0.035(4) 0.021(3) 0.008(3) 0.009(4) 0.019(4)
N1 0.090(6) 0.036(4) 0.017(3) 0.001(3) 0.003(3) 0.024(4)
N2 0.081(5) 0.033(3) 0.018(3) -0.001(3) 0.001(3) 0.022(4)
N5 0.085(6) 0.039(4) 0.028(3) 0.003(3) 0.018(4) 0.021(4)
N8 0.080(6) 0.052(4) 0.026(3) 0.018(3) -0.014(4) 0.007(4)
O1 0.071(5) 0.080(5) 0.032(3) 0.015(3) -0.014(3) 0.011(4)
O5 0.087(5) 0.030(3) 0.141(8) -0.019(5) -0.060(7) 0.015(3)
N9 0.074(5) 0.027(3) 0.041(4) -0.001(3) -0.003(4) 0.019(3)
O6 0.062(4) 0.036(3) 0.111(7) 0.015(3) 0.033(4) 0.016(3)
O4 0.073(5) 0.096(6) 0.052(4) 0.026(4) -0.017(4) 0.010(5)
O3 0.093(5) 0.109(7) 0.037(4) 0.035(4) -0.007(4) -0.012(5)
C24 0.081(7) 0.031(4) 0.032(4) 0.002(3) 0.002(4) 0.019(4)
C32 0.079(6) 0.029(4) 0.034(4) -0.001(4) 0.003(4) 0.018(4)
C2 0.066(5) 0.055(5) 0.014(3) 0.011(3) 0.003(3) 0.008(4)
N7 0.070(5) 0.088(7) 0.030(4) 0.026(4) 0.007(4) 0.034(5)
O2 0.082(6) 0.240(17) 0.073(6) 0.103(9) 0.011(5) 0.014(8)
C35 0.116(9) 0.048(5) 0.018(4) 0.002(3) 0.017(4) 0.019(6)
C28 0.059(5) 0.031(3) 0.054(5) 0.007(3) 0.025(4) 0.014(4)
C4 0.104(9) 0.061(6) 0.030(4) 0.018(4) 0.015(5) 0.044(6)
C29 0.084(7) 0.028(3) 0.057(5) -0.010(5) -0.023(6) 0.009(4)
C7 0.078(8) 0.126(12) 0.040(5) 0.044(7) 0.013(5) 0.026(8)
C22 0.106(9) 0.046(5) 0.047(5) -0.010(4) 0.014(6) 0.029(6)
C1 0.072(6) 0.061(6) 0.019(3) 0.001(4) 0.005(4) 0.004(5)
C21 0.077(6) 0.033(4) 0.034(4) -0.003(3) 0.016(4) 0.010(4)
C25 0.077(6) 0.026(3) 0.034(4) -0.006(4) 0.001(4) 0.015(3)
C33 0.064(5) 0.034(4) 0.054(5) 0.009(4) 0.018(5) 0.014(4)
C20 0.087(7) 0.042(4) 0.017(3) 0.006(3) -0.012(4) 0.010(5)
C15 0.060(6) 0.072(7) 0.032(4) 0.024(4) -0.004(4) 0.007(5)
C9 0.066(6) 0.107(10) 0.041(5) 0.043(6) 0.001(5) 0.020(7)
C19 0.078(7) 0.067(6) 0.034(4) 0.022(4) -0.009(5) -0.009(6)
C27 0.095(8) 0.037(4) 0.034(4) -0.009(4) -0.001(5) 0.015(5)
C31 0.079(6) 0.029(3) 0.056(5) -0.010(4) -0.027(5) 0.017(4)
C12 0.057(6) 0.092(8) 0.035(4) 0.017(5) -0.004(4) 0.004(6)
C13 0.075(7) 0.094(9) 0.032(5) 0.026(5) -0.002(5) -0.012(7)
C14 0.071(6) 0.067(6) 0.032(4) 0.019(4) -0.009(4) -0.014(5)
C26 0.068(6) 0.031(4) 0.037(4) -0.003(3) 0.007(4) 0.018(4)
C18 0.065(6) 0.080(7) 0.047(5) 0.028(5) -0.012(5) 0.008(6)
C16 0.064(6) 0.103(10) 0.041(5) 0.028(6) -0.003(5) 0.010(7)
C8 0.065(8) 0.182(19) 0.069(8) 0.069(11) 0.005(7) 0.012(10)
C5 0.161(16) 0.113(11) 0.050(6) 0.021(7) 0.020(8) 0.102(12)
C34 0.061(6) 0.039(4) 0.125(11) 0.031(7) 0.055(7) 0.018(4)
C23 0.112(9) 0.034(4) 0.033(4) 0.000(4) -0.001(5) 0.019(5)
C3 0.078(7) 0.070(6) 0.021(3) 0.023(4) 0.004(4) 0.026(5)
C10 0.059(6) 0.074(7) 0.035(4) 0.021(5) 0.000(4) 0.012(5)
C6 0.070(6) 0.067(6) 0.032(4) 0.026(4) 0.004(4) 0.020(5)
C11 0.065(6) 0.063(6) 0.026(4) 0.019(4) -0.002(4) 0.007(5)
C17 0.061(7) 0.148(15) 0.071(8) 0.061(9) -0.013(6) 0.005(8)
C30 0.067(6) 0.037(4) 0.123(10) -0.025(7) -0.055(8) 0.009(4)
C36 0.154(13) 0.068(7) 0.028(5) 0.014(5) 0.018(6) 0.039(7)
C38 0.06(2) 0.18(3) 0.20(4) -0.02(2) 0.06(2) 0.031(19)
N10 0.182(16) 0.182(16) 0.182(16) -0.0001(13) -0.0001(13) -0.0001(13)
C37 0.13(3) 0.17(3) 0.23(3) 0.00(2) 0.04(2) 0.01(2)
N11 0.16(3) 0.17(3) 0.26(3) 0.00(2) 0.003(18) 0.06(2)
C39 0.08(2) 0.19(3) 0.25(4) -0.03(3) 0.026(19) 0.07(2)
C40 0.245(16) 0.245(16) 0.245(16) 0.0001(13) -0.0001(13) 0.0000(13)
C41 0.262(18) 0.262(18) 0.261(18) 0.000(3) 0.001(3) 0.000(3)
O7 0.13(4) 0.11(3) 0.23(7) -0.05(4) -0.06(4) -0.02(3)

loop_
_atom_type_symbol
_atom_type_description
_atom_type_scat_dispersion_real
_atom_type_scat_dispersion_imag
_atom_type_scat_source
C C 0.0181 0.0091 'International Tables Vol C Tables 4.2.6.8 and 6.1.1.4'
H H 0.0000 0.0000 'International Tables Vol C Tables 4.2.6.8 and 6.1.1.4'
Cu Cu -1.9646 0.5888 'International Tables Vol C Tables 4.2.6.8 and 6.1.1.4'
N N 0.0311 0.0180 'International Tables Vol C Tables 4.2.6.8 and 6.1.1.4'
O O 0.0492 0.0322 'International Tables Vol C Tables 4.2.6.8 and 6.1.1.4'

loop_
_geom_angle_atom_site_label_1
_geom_angle_atom_site_label_2
_geom_angle_atom_site_label_3
_geom_angle
_geom_angle_site_symmetry_1
_geom_angle_site_symmetry_3
N3 Cu2 Cu2 108.8(3) . 3_565
N2 Cu2 Cu2 77.9(3) . 3_565
N2 Cu2 N3 172.7(4) . .
N5 Cu3 N4 174.5(4) . .
N6 Cu1 Cu1 108.6(3) . 3_565
N1 Cu1 Cu1 79.5(3) . 3_565
N1 Cu1 N6 171.5(5) . .
N4 N3 Cu2 121.9(5) . .
C2 N3 Cu2 130.3(7) . .
C2 N3 N4 107.7(7) . .
N3 N4 Cu3 118.6(5) . .
C4 N4 Cu3 132.2(7) . .
C4 N4 N3 109.2(7) . .
N5 N6 Cu1 120.4(5) . .
C35 N6 Cu1 130.3(7) . .
C35 N6 N5 109.1(8) . .
N2 N1 Cu1 118.4(6) . .
C24 N1 Cu1 131.8(6) . .
C24 N1 N2 108.5(8) . .
N1 N2 Cu2 118.9(6) . .
C26 N2 Cu2 131.8(6) . .
C26 N2 N1 108.6(8) . .
N6 N5 Cu3 120.8(5) . .
C21 N5 Cu3 131.3(7) . .
C21 N5 N6 107.8(7) . .
C19 N8 C20 117.5(9) . .
C18 N8 C20 117.1(9) . .
C18 N8 C19 125.4(7) . .
C28 N9 C29 126.2(6) . .
C28 N9 C25 116.6(7) . .
C29 N9 C25 117.2(8) . .
N1 C24 C25 107.6(7) . .
N1 C24 C23 123.3(8) . .
C25 C24 C23 129.1(8) . .
C33 C32 C32 118.4(12) . 3_575
C31 C32 C32 118.3(11) . 3_575
C31 C32 C33 123.2(7) . .
N3 C2 C1 122.5(8) . .
N3 C2 C3 108.0(8) . .
C3 C2 C1 129.5(7) . .
C7 N7 C3 116.0(9) . .
C6 N7 C7 125.9(8) . .
C6 N7 C3 117.7(9) . .
N6 C35 C20 107.3(8) . 7_554
N6 C35 C36 122.3(9) . .
C20 C35 C36 130.4(8) 7_554 .
N9 C28 C33 116.9(8) . .
O6 C28 N9 120.9(7) . .
O6 C28 C33 122.2(9) . .
N4 C4 C5 123.2(9) . .
N4 C4 C3 107.1(9) . .
C3 C4 C5 129.8(10) . .
O5 C29 N9 122.4(7) . .
O5 C29 C31 121.3(9) . .
N9 C29 C31 116.3(9) . .
N7 C7 C9 115.3(10) . .
O2 C7 N7 122.3(10) . .
O2 C7 C9 122.4(13) . .
N5 C21 C22 121.0(9) . .
N5 C21 C20 108.6(9) . 7_554
C20 C21 C22 130.2(9) 7_554 .
C24 C25 N9 126.1(8) . .
C24 C25 C26 107.8(6) . .
C26 C25 N9 125.9(8) . .
C32 C33 C28 118.0(9) . .
C34 C33 C32 120.8(7) . .
C34 C33 C28 121.2(8) . .
C35 C20 N8 124.1(8) 7 .
C21 C20 N8 128.7(9) 7 .
C21 C20 C35 107.1(7) 7 7
C14 C15 C10 119.4(9) . .
C16 C15 C14 121.2(8) . .
C16 C15 C10 119.4(9) . .
C8 C9 C7 118.6(11) . .
C8 C9 C10 121.8(10) . .
C10 C9 C7 119.5(11) . .
N8 C19 C14 116.9(9) . .
O3 C19 N8 122.0(9) . .
O3 C19 C14 121.1(11) . .
C32 C31 C29 118.7(8) . .
C30 C31 C32 121.6(7) . .
C30 C31 C29 119.7(10) . .
C11 C12 C13 120.3(10) . .
C14 C13 C12 120.0(10) . .
C15 C14 C19 119.7(10) . .
C13 C14 C15 120.2(8) . .
C13 C14 C19 120.1(10) . .
N2 C26 C25 107.5(7) . .
N2 C26 C27 122.0(8) . .
C25 C26 C27 130.5(8) . .
N8 C18 C16 117.8(10) . .
O4 C18 N8 121.6(9) . .
O4 C18 C16 120.6(11) . .
C15 C16 C18 118.7(10) . .
C17 C16 C15 121.3(10) . .
C17 C16 C18 119.8(11) . .
C9 C8 C17 119.1(13) . .
C33 C34 C30 121.5(9) . 3_575
C2 C3 N7 124.6(9) . .
C2 C3 C4 107.9(7) . .
C4 C3 N7 127.4(10) . .
C9 C10 C15 117.9(9) . .
C9 C10 C11 122.9(8) . .
C11 C10 C15 119.1(9) . .
O1 C6 N7 120.3(8) . .
O1 C6 C11 122.6(10) . .
N7 C6 C11 117.1(10) . .
C12 C11 C10 120.9(8) . .
C12 C11 C6 120.2(10) . .
C10 C11 C6 118.8(9) . .
C16 C17 C8 120.4(13) . .
C31 C30 C34 119.2(10) . 3_575
N10 C38 C39 108.0 . .
C38 N10 N10 130(4) . 3_665
C38 N10 C37 108.1 . .
C37 N10 N10 98(4) . 3_665
N10 C37 N11 107.87(7) . .
C37 N11 C40 108.3 . .
C39 N11 C37 108.1 . .
C39 N11 C40 133.7 . .
N11 C39 C38 108.0 . .
N11 C40 C41 151.8 . .

loop_
_geom_bond_atom_site_label_1
_geom_bond_atom_site_label_2
_geom_bond_distance
_geom_bond_site_symmetry_2
Cu2 Cu2 2.961(3) 3_565
Cu2 N3 1.845(7) .
Cu2 N2 1.843(7) .
Cu3 N4 1.873(7) .
Cu3 N5 1.864(7) .
Cu1 Cu1 2.906(4) 3_565
Cu1 N6 1.857(8) .
Cu1 N1 1.849(7) .
N3 N4 1.360(11) .
N3 C2 1.348(10) .
N4 C4 1.348(13) .
N6 N5 1.364(11) .
N6 C35 1.335(11) .
N1 N2 1.392(8) .
N1 C24 1.345(12) .
N2 C26 1.338(12) .
N5 C21 1.342(12) .
N8 C20 1.446(10) .
N8 C19 1.384(16) .
N8 C18 1.369(15) .
O1 C6 1.201(14) .
O5 C29 1.203(13) .
N9 C28 1.399(13) .
N9 C29 1.400(13) .
N9 C25 1.429(8) .
O6 C28 1.200(12) .
O4 C18 1.212(15) .
O3 C19 1.212(14) .
C24 C25 1.384(13) .
C24 C23 1.471(13) .
C32 C32 1.421(13) 3_575
C32 C33 1.420(14) .
C32 C31 1.413(15) .
C2 C1 1.469(13) .
C2 C3 1.368(14) .
N7 C7 1.414(18) .
N7 C3 1.440(10) .
N7 C6 1.398(14) .
O2 C7 1.205(16) .
C35 C20 1.390(15) 7_554
C35 C36 1.497(15) .
C28 C33 1.494(10) .
C4 C5 1.500(16) .
C4 C3 1.369(14) .
C29 C31 1.499(10) .
C7 C9 1.507(13) .
C22 C21 1.503(14) .
C21 C20 1.360(13) 7_554
C25 C26 1.395(13) .
C33 C34 1.343(15) .
C20 C35 1.390(15) 7
C20 C21 1.360(13) 7
C15 C14 1.407(15) .
C15 C16 1.406(17) .
C15 C10 1.422(10) .
C9 C8 1.38(2) .
C9 C10 1.394(16) .
C19 C14 1.494(12) .
C27 C26 1.496(12) .
C31 C30 1.361(15) .
C12 C13 1.411(13) .
C12 C11 1.370(15) .
C13 C14 1.396(17) .
C18 C16 1.501(14) .
C16 C17 1.343(19) .
C8 C17 1.415(17) .
C34 C30 1.402(12) 3_575
C10 C11 1.413(15) .
C6 C11 1.479(11) .
C30 C34 1.402(12) 3_575
C38 N10 1.274(5) .
C38 C39 1.276(5) .
N10 N10 1.47(3) 3_665
N10 C37 1.275(4) .
C37 N11 1.276(5) .
N11 C39 1.275(5) .
N11 C40 1.337(5) .
C40 C41 1.401(5) .
